data_1535781
loop_
_publ_author_name
'Il'inets, A.M.'
'Bikbau, M.Ya.'

_publ_section_title
;
 Structural mechanism of polymorphic transformations of dicalcium
 silicate-Ca2SiO4.Part II. Refinement of crystal structure of
 high-temperature alpha'modification of dicalcium silicate Ca2SiO4.
;
_journal_name_full Kristallografiya
_journal_page_first 91
_journal_page_last 93
_journal_volume 35
_journal_year 1990
_chemical_formula_sum 'Ca0.603333 O4 Si Sr1.39667'
_chemical_name_systematic 'Ca0.84 Sr1.16 Si O4'
_space_group_IT_number 33
_symmetry_space_group_name_Hall 'P 2c -2n'
_symmetry_space_group_name_H-M 'P n a 21'
_cell_angle_alpha 90
_cell_angle_beta 90
_cell_angle_gamma 90
_cell_formula_units_Z 12
_cell_length_a 20.863
_cell_length_b 9.5
_cell_length_c 5.6005
_cell_volume 1110.011
_citation_journal_id_ASTM KRISAJ
_cod_data_source_file Ilinets_KRISAJ_1990_957.cif
_cod_data_source_block Ca0.603333O4Si1Sr1.39667
_cod_original_formula_sum 'Ca0.603333 O4 Si1 Sr1.39667'
_cod_database_code 1535781

loop_
_symmetry_equiv_pos_as_xyz
x,y,z
-x,-y,z+1/2
-x+1/2,y+1/2,z+1/2
x+1/2,-y+1/2,z

loop_
_atom_site_label
_atom_site_type_symbol
_atom_site_fract_x
_atom_site_fract_y
_atom_site_fract_z
_atom_site_occupancy
_atom_site_U_iso_or_equiv
O5 O-2 0.61 0.433 0.188 1 0.0
Ca6 Ca+2 0.3307 0.8039 0.744 0.42 0.0
Si2 Si+4 0.9266 0.0815 0.74 1 0.0
Sr6 Sr+2 0.3307 0.8039 0.744 0.58 0.0
O7 O-2 0.493 0.565 0.256 1 0.0
O6 O-2 0.593 0.669 0.001 1 0.0
O8 O-2 0.6067 0.648 0.477 1 0.0
O2 O-2 0.7683 0.84 0.004 1 0.0
O3 O-2 0.7813 1.056 0.249 1 0.0
Sr5 Sr+2 0.6663 0.7958 0.7557 0.6 0.0
Ca3 Ca+2 0.1111 0.0727 0.7333 0.21 0.0
Ca4 Ca+2 0.9979 0.8004 0.7208 0.33 0.0
O4 O-2 0.6668 0.947 0.19 1 0.0
Si1 Si+4 0.2579 0.0867 0.743 1 0.0
Ca5 Ca+2 0.6663 0.7958 0.7557 0.4 0.0
Sr1 Sr+2 0.7795 0.082 0.75 0.87 0.0
Ca2 Ca+2 0.4458 0.0761 0.7826 0.32 0.0
Sr2 Sr+2 0.4458 0.0761 0.7826 0.68 0.0
O1 O-2 0.756 0.825 0.476 1 0.0
O11 O-2 0.9217 0.676 0.461 1 0.0
Si3 Si+4 0.5935 0.0866 0.721 1 0.0
Sr3 Sr+2 0.1111 0.0727 0.7333 0.79 0.0
Sr4 Sr+2 0.9979 0.8004 0.7208 0.67 0.0
O9 O-2 0.944 0.432 0.179 1 0.0
Ca1 Ca+2 0.7795 0.082 0.75 0.13 0.0
O12 O-2 0.8316 0.564 0.179 1 0.0
O10 O-2 0.928 0.681 -0.002 1 0.0
